data_4131823
loop_
_publ_author_name
'Cullen, William'
'Metherell, Alexander J.'
'Wragg, Ashley B.'
'Taylor, Christopher G. P.'
'Williams, Nicholas H.'
'Ward, Michael D.'

_publ_section_title
;
 Catalysis in a Cationic Coordination Cage Using a Cavity-Bound Guest and
 Surface-Bound Anions: Inhibition, Activation, and Autocatalysis.
;
_journal_issue 8
_journal_name_full 'Journal of the American Chemical Society'
_journal_page_first 2821
_journal_page_last 2828
_journal_paper_doi 10.1021/jacs.7b11334
_journal_volume 140
_journal_year 2018
_chemical_formula_sum 'C342 H334 Cl16 Co8 N72 O29'
_chemical_formula_weight 6955.43
_space_group_crystal_system trigonal
_space_group_IT_number 148
_space_group_name_Hall '-R 3'
_space_group_name_H-M_alt 'R -3 :H'
_atom_sites_solution_hydrogens geom
_audit_creation_method SHELXL-2014/7
_cell_angle_alpha 90
_cell_angle_beta 90
_cell_angle_gamma 120
_cell_formula_units_Z 3
_cell_length_a 33.0793(5)
_cell_length_b 33.0793(5)
_cell_length_c 34.2247(8)
_cell_measurement_reflns_used 54849
_cell_measurement_temperature 100(2)
_cell_measurement_theta_max 25.0
_cell_measurement_theta_min 2.5
_cell_volume 32432.7(10)
_computing_cell_refinement
;
CrystalClear-SM Expert 3.1 b27 (Rigaku, 20112)
;
_computing_data_collection
;
CrystalClear-SM Expert 3.1 b27 (Rigaku, 20112)
;
_computing_data_reduction
;
CrystalClear-SM Expert 3.1 b27 (Rigaku, 20112)
;
_computing_molecular_graphics 'Bruker SHELXTL'
_computing_publication_material 'Bruker SHELXTL'
_computing_structure_refinement 'SHELXL-2014/7 (Sheldrick 2014)'
_computing_structure_solution 'SHELXS-97 (Sheldrick 2008)'
_diffrn_ambient_temperature 100(2)
_diffrn_detector 'CCD plate'
_diffrn_detector_area_resol_mean 28.5714
_diffrn_detector_type 'Rigaku HG Saturn724+ (2x2 bin mode)'
_diffrn_measured_fraction_theta_full 0.999
_diffrn_measured_fraction_theta_max 0.999
_diffrn_measurement_device 'four-circle \k goniometer'
_diffrn_measurement_device_type 'Rigaku AFC12 (Right)'
_diffrn_measurement_method 'profile data from \w-scans'
_diffrn_measurement_specimen_support 'MiTeGen MicroMesh'
_diffrn_radiation_collimation 'Confocal mirrors, HF Varimax '
_diffrn_radiation_type MoK\a
_diffrn_radiation_wavelength 0.71073
_diffrn_reflns_av_R_equivalents 0.0554
_diffrn_reflns_av_unetI/netI 0.0353
_diffrn_reflns_Laue_measured_fraction_full 0.999
_diffrn_reflns_Laue_measured_fraction_max 0.999
_diffrn_reflns_limit_h_max 39
_diffrn_reflns_limit_h_min -39
_diffrn_reflns_limit_k_max 39
_diffrn_reflns_limit_k_min -39
_diffrn_reflns_limit_l_max 40
_diffrn_reflns_limit_l_min -36
_diffrn_reflns_number 66123
_diffrn_reflns_point_group_measured_fraction_full 0.999
_diffrn_reflns_point_group_measured_fraction_max 0.999
_diffrn_reflns_theta_full 25.027
_diffrn_reflns_theta_max 25.027
_diffrn_reflns_theta_min 1.541
_diffrn_source 'Rotating Anode'
_diffrn_source_current 55.0
_diffrn_source_power 2.475
_diffrn_source_voltage 45.0
_exptl_absorpt_coefficient_mu 0.457
_exptl_absorpt_correction_T_max 1.000
_exptl_absorpt_correction_T_min 0.384
_exptl_absorpt_correction_type multi-scan
_exptl_absorpt_process_details sadabs
_exptl_crystal_colour 'Light Orange'
_exptl_crystal_density_diffrn 1.068
_exptl_crystal_description Block
_exptl_crystal_F_000 10830
_exptl_crystal_size_max 0.140
_exptl_crystal_size_mid 0.090
_exptl_crystal_size_min 0.060
_refine_diff_density_max 1.677
_refine_diff_density_min -0.616
_refine_diff_density_rms 0.182
_refine_ls_extinction_method none
_refine_ls_goodness_of_fit_ref 1.622
_refine_ls_hydrogen_treatment constr
_refine_ls_matrix_type full
_refine_ls_number_parameters 694
_refine_ls_number_reflns 12756
_refine_ls_number_restraints 8
_refine_ls_restrained_S_all 1.623
_refine_ls_R_factor_all 0.1590
_refine_ls_R_factor_gt 0.1299
_refine_ls_shift/su_max 0.001
_refine_ls_shift/su_mean 0.000
_refine_ls_structure_factor_coef Fsqd
_refine_ls_weighting_details 'w=1/[\s^2^(Fo^2^)+(0.2000P)^2^] where P=(Fo^2^+2Fc^2^)/3'
_refine_ls_weighting_scheme calc
_refine_ls_wR_factor_gt 0.3901
_refine_ls_wR_factor_ref 0.4097
_reflns_Friedel_coverage 0.000
_reflns_number_gt 8774
_reflns_number_total 12756
_reflns_threshold_expression 'I > 2\s(I)'
_cod_data_source_file ja7b11334_si_002.cif
_cod_data_source_block r-3_sq
_cod_depositor_comments
;
The following automatic conversions were performed:

data item '_exptl_absorpt_correction_type' value 'Multi-scan' was
changed to 'multi-scan' in accordance with the
/home/saulius/struct/COD-crude-data/automatic-downloads/DataCite-retrospective/ACS/depositions/lib/dictionaries/cif_core.dic
dictionary named 'cif_core.dic' version 2.4.2 last updated on
2011-04-26.

Automatic conversion script
Id: cif_fix_values 6909 2019-04-08 15:41:33Z antanas 
;
_cod_original_cell_volume 32432.8(12)
_cod_database_code 4131823
_shelx_shelxl_version_number 2014/7
_shelx_space_group_comment
;
The symmetry employed for this shelxl refinement is uniquely defined
by the following loop, which should always be used as a source of
symmetry information in preference to the above space-group names.
They are only intended as comments.
;
_shelx_estimated_absorpt_t_min 0.939
_shelx_estimated_absorpt_t_max 0.973

loop_
_space_group_symop_operation_xyz
'x, y, z'
'-y, x-y, z'
'-x+y, -x, z'
'x+2/3, y+1/3, z+1/3'
'-y+2/3, x-y+1/3, z+1/3'
'-x+y+2/3, -x+1/3, z+1/3'
'x+1/3, y+2/3, z+2/3'
'-y+1/3, x-y+2/3, z+2/3'
'-x+y+1/3, -x+2/3, z+2/3'
'-x, -y, -z'
'y, -x+y, -z'
'x-y, x, -z'
'-x+2/3, -y+1/3, -z+1/3'
'y+2/3, -x+y+1/3, -z+1/3'
'x-y+2/3, x+1/3, -z+1/3'
'-x+1/3, -y+2/3, -z+2/3'
'y+1/3, -x+y+2/3, -z+2/3'
'x-y+1/3, x+2/3, -z+2/3'

loop_
_atom_site_label
_atom_site_type_symbol
_atom_site_fract_x
_atom_site_fract_y
_atom_site_fract_z
_atom_site_U_iso_or_equiv
_atom_site_adp_type
_atom_site_occupancy
_atom_site_site_symmetry_order
_atom_site_calc_flag
_atom_site_refinement_flags_posn
_atom_site_refinement_flags_adp
_atom_site_refinement_flags_occupancy
_atom_site_disorder_assembly
_atom_site_disorder_group
Co1 Co 0.70593(3) 0.97011(3) 0.08964(2) 0.0552(3) Uani 1 1 d . . . . .
Co2 Co 1.0000 1.0000 0.26601(4) 0.0583(4) Uani 1 3 d S T P . .
N11A N 0.70805(18) 1.02144(19) 0.05019(16) 0.0627(13) Uani 1 1 d . . . . .
C12A C 0.7372(2) 1.0667(2) 0.06089(18) 0.0571(15) Uani 1 1 d . . . . .
C13A C 0.7413(2) 1.1031(2) 0.0385(2) 0.0664(17) Uani 1 1 d . . . . .
H13A H 0.7620 1.1345 0.0459 0.080 Uiso 1 1 calc R U . . .
C14A C 0.7149(3) 1.0934(3) 0.0055(2) 0.079(2) Uani 1 1 d . . . . .
H14A H 0.7174 1.1182 -0.0102 0.095 Uiso 1 1 calc R U . . .
C15A C 0.6849(3) 1.0484(3) -0.0053(2) 0.075(2) Uani 1 1 d . . . . .
H15A H 0.6660 1.0415 -0.0280 0.091 Uiso 1 1 calc R U . . .
C16A C 0.6829(2) 1.0131(3) 0.0178(2) 0.0700(18) Uani 1 1 d . . . . .
H16A H 0.6627 0.9817 0.0101 0.084 Uiso 1 1 calc R U . . .
N21A N 0.78089(18) 1.05034(17) 0.15006(15) 0.0580(13) Uani 1 1 d . . . . .
N22A N 0.75677(16) 1.03466(16) 0.11618(13) 0.0517(11) Uani 1 1 d . . . . .
C23A C 0.8021(3) 1.0973(2) 0.1513(2) 0.0691(18) Uani 1 1 d . . . . .
H23A H 0.8215 1.1166 0.1718 0.083 Uiso 1 1 calc R U . . .
C24A C 0.7909(2) 1.1125(2) 0.1182(2) 0.0677(17) Uani 1 1 d . . . . .
H24A H 0.8008 1.1438 0.1108 0.081 Uiso 1 1 calc R U . . .
C25A C 0.7622(2) 1.0725(2) 0.09769(18) 0.0561(15) Uani 1 1 d . . . . .
C26A C 0.7869(2) 1.0198(2) 0.17665(17) 0.0576(15) Uani 1 1 d . . . . .
H26A H 0.7577 0.9892 0.1777 0.069 Uiso 1 1 calc R U . . .
H26B H 0.7932 1.0334 0.2032 0.069 Uiso 1 1 calc R U . . .
N31A N 1.0178(2) 0.9567(2) 0.30076(17) 0.0732(16) Uani 1 1 d . . . . .
C32A C 0.9954(3) 0.9112(3) 0.2917(2) 0.0726(19) Uani 1 1 d . . . . .
C33A C 1.0006(3) 0.8780(3) 0.3125(3) 0.092(2) Uani 1 1 d . . . . .
H33A H 0.9850 0.8462 0.3047 0.110 Uiso 1 1 calc R U . . .
C34A C 1.0290(5) 0.8929(4) 0.3446(3) 0.125(4) Uani 1 1 d . . . . .
H34A H 1.0331 0.8711 0.3597 0.150 Uiso 1 1 calc R U . . .
C35A C 1.0511(5) 0.9382(5) 0.3546(3) 0.135(4) Uani 1 1 d . . . . .
H35A H 1.0708 0.9482 0.3769 0.163 Uiso 1 1 calc R U . . .
C36A C 1.0459(3) 0.9709(3) 0.3331(3) 0.098(3) Uani 1 1 d . . . . .
H36A H 1.0615 1.0028 0.3408 0.118 Uiso 1 1 calc R U . . .
N41A N 0.93522(17) 0.91219(17) 0.20767(15) 0.0563(12) Uani 1 1 d . . . . .
N42A N 0.96385(17) 0.93262(16) 0.23723(15) 0.0557(12) Uani 1 1 d . . . . .
C43A C 0.9657(2) 0.8988(2) 0.2574(2) 0.0656(17) Uani 1 1 d . . . . .
C44A C 0.9376(2) 0.8558(2) 0.2390(2) 0.074(2) Uani 1 1 d . . . . .
H44A H 0.9327 0.8263 0.2471 0.089 Uiso 1 1 calc R U . . .
C45A C 0.9186(2) 0.8646(2) 0.2072(2) 0.0704(18) Uani 1 1 d . . . . .
H45A H 0.8981 0.8427 0.1886 0.084 Uiso 1 1 calc R U . . .
C46A C 0.9230(2) 0.9371(2) 0.18043(18) 0.0567(15) Uani 1 1 d . . . . .
H46A H 0.9156 0.9207 0.1550 0.068 Uiso 1 1 calc R U . . .
H46B H 0.9504 0.9686 0.1765 0.068 Uiso 1 1 calc R U . . .
C51A C 0.8269(2) 1.0127(2) 0.16397(17) 0.0535(14) Uani 1 1 d . . . . .
C52A C 0.8551(2) 1.0378(2) 0.13302(16) 0.0560(14) Uani 1 1 d . . . . .
H52A H 0.8504 1.0606 0.1202 0.067 Uiso 1 1 calc R U . . .
C53A C 0.8910(2) 1.0293(2) 0.12044(18) 0.0622(16) Uani 1 1 d . . . . .
H53A H 0.9096 1.0461 0.0987 0.075 Uiso 1 1 calc R U . . .
C54A C 0.8994(2) 0.9979(2) 0.13865(17) 0.0552(14) Uani 1 1 d . . . . .
H54A H 0.9233 0.9923 0.1293 0.066 Uiso 1 1 calc R U . . .
C55A C 0.8721(2) 0.9731(2) 0.17216(16) 0.0519(14) Uani 1 1 d . . . . .
C56A C 0.8347(2) 0.9796(2) 0.18491(16) 0.0533(14) Uani 1 1 d . . . . .
C61A C 0.8082(2) 0.9550(2) 0.21697(17) 0.0549(14) Uani 1 1 d . . . . .
H61A H 0.7830 0.9590 0.2251 0.066 Uiso 1 1 calc R U . . .
C62A C 0.8179(2) 0.9249(2) 0.2371(2) 0.0632(16) Uani 1 1 d . . . . .
H62A H 0.7994 0.9082 0.2589 0.076 Uiso 1 1 calc R U . . .
C63A C 0.8550(2) 0.9189(2) 0.22541(19) 0.0585(15) Uani 1 1 d . . . . .
H63A H 0.8617 0.8985 0.2399 0.070 Uiso 1 1 calc R U . . .
C64A C 0.88204(19) 0.9419(2) 0.19337(17) 0.0539(14) Uani 1 1 d . . . . .
N11B N 0.71067(19) 0.92138(17) 0.12732(16) 0.0640(14) Uani 1 1 d . . . . .
C12B C 0.7427(2) 0.9094(2) 0.11701(19) 0.0627(16) Uani 1 1 d . . . . .
C13B C 0.7490(3) 0.8778(2) 0.1399(2) 0.0701(19) Uani 1 1 d . . . . .
H13B H 0.7717 0.8697 0.1325 0.084 Uiso 1 1 calc R U . . .
C14B C 0.7229(3) 0.8587(2) 0.1722(2) 0.088(3) Uani 1 1 d . . . . .
H14B H 0.7275 0.8379 0.1883 0.105 Uiso 1 1 calc R U . . .
C15B C 0.6883(3) 0.8709(3) 0.1813(2) 0.081(2) Uani 1 1 d . . . . .
H15B H 0.6684 0.8573 0.2032 0.098 Uiso 1 1 calc R U . . .
C16B C 0.6843(3) 0.9016(2) 0.15884(19) 0.0715(19) Uani 1 1 d . . . . .
H16B H 0.6615 0.9097 0.1656 0.086 Uiso 1 1 calc R U . . .
N21B N 0.78373(17) 0.96836(17) 0.02784(15) 0.0561(12) Uani 1 1 d . . . . .
N22B N 0.75645(17) 0.95669(16) 0.06003(14) 0.0527(12) Uani 1 1 d . . . . .
C23B C 0.7676(2) 0.9292(2) 0.08195(18) 0.0563(15) Uani 1 1 d . . . . .
C24B C 0.8023(2) 0.9242(2) 0.06346(19) 0.0607(16) Uani 1 1 d . . . . .
H24B H 0.8166 0.9072 0.0725 0.073 Uiso 1 1 calc R U . . .
C25B C 0.8112(2) 0.9487(2) 0.0297(2) 0.0658(17) Uani 1 1 d . . . . .
H25B H 0.8332 0.9517 0.0104 0.079 Uiso 1 1 calc R U . . .
C26B C 0.7852(2) 1.0001(2) -0.00161(18) 0.0593(15) Uani 1 1 d . . . . .
H26C H 0.7533 0.9950 -0.0053 0.071 Uiso 1 1 calc R U . . .
H26D H 0.7951 0.9928 -0.0266 0.071 Uiso 1 1 calc R U . . .
N31B N 0.65143(19) 0.97417(19) 0.12363(16) 0.0658(14) Uani 1 1 d . . . . .
C32B C 0.6084(2) 0.9428(3) 0.11365(19) 0.0685(17) Uani 1 1 d . . . . .
C33B C 0.5683(3) 0.9420(3) 0.1312(2) 0.079(2) Uani 1 1 d . . . . .
H33B H 0.5373 0.9195 0.1239 0.095 Uiso 1 1 calc R U . . .
C34B C 0.5771(3) 0.9755(3) 0.1590(3) 0.093(2) Uani 1 1 d . . . . .
H34B H 0.5518 0.9765 0.1710 0.111 Uiso 1 1 calc R U . . .
C35B C 0.6216(3) 1.0072(3) 0.1696(3) 0.098(3) Uani 1 1 d . . . . .
H35B H 0.6276 1.0293 0.1897 0.118 Uiso 1 1 calc R U . . .
C36B C 0.6584(3) 1.0061(3) 0.1500(2) 0.083(2) Uani 1 1 d . . . . .
H36B H 0.6895 1.0293 0.1561 0.099 Uiso 1 1 calc R U . . .
N41B N 0.62628(18) 0.8817(2) 0.03839(17) 0.0706(16) Uani 1 1 d . . . . .
N42B N 0.64124(17) 0.91563(18) 0.06578(15) 0.0585(13) Uani 1 1 d . . . . .
C43B C 0.6024(2) 0.9096(3) 0.0836(2) 0.0710(19) Uani 1 1 d . . . . .
C44B C 0.5632(3) 0.8713(3) 0.0684(3) 0.092(3) Uani 1 1 d . . . . .
H44B H 0.5317 0.8590 0.0766 0.111 Uiso 1 1 calc R U . . .
C45B C 0.5795(3) 0.8549(3) 0.0389(3) 0.103(3) Uani 1 1 d . . . . .
H45B H 0.5612 0.8294 0.0221 0.124 Uiso 1 1 calc R U . . .
C46B C 0.8794(3) 1.2200(2) -0.01182(19) 0.0683(18) Uani 1 1 d . . . . .
H46C H 0.8678 1.2237 0.0138 0.082 Uiso 1 1 calc R U . . .
H46D H 0.9113 1.2252 -0.0079 0.082 Uiso 1 1 calc R U . . .
C51B C 0.8180(2) 1.0514(2) 0.00813(16) 0.0524(14) Uani 1 1 d . . . . .
C52B C 0.8472(2) 1.0626(2) 0.03981(17) 0.0599(16) Uani 1 1 d . . . . .
H52B H 0.8475 1.0385 0.0548 0.072 Uiso 1 1 calc R U . . .
C53B C 0.8769(2) 1.1098(2) 0.05009(17) 0.0585(15) Uani 1 1 d . . . . .
H53B H 0.8976 1.1172 0.0716 0.070 Uiso 1 1 calc R U . . .
C54B C 0.8763(2) 1.1440(2) 0.03017(17) 0.0599(16) Uani 1 1 d . . . . .
H54B H 0.8955 1.1755 0.0383 0.072 Uiso 1 1 calc R U . . .
C55B C 0.8474(2) 1.1338(2) -0.00294(17) 0.0556(15) Uani 1 1 d . . . . .
C56B C 0.8186(2) 1.0869(2) -0.01460(17) 0.0548(14) Uani 1 1 d . . . . .
C61B C 0.7919(2) 1.0773(2) -0.04920(18) 0.0619(16) Uani 1 1 d . . . . .
H61B H 0.7733 1.0461 -0.0581 0.074 Uiso 1 1 calc R U . . .
C62B C 0.7930(2) 1.1135(3) -0.06983(19) 0.0698(19) Uani 1 1 d . . . . .
H62B H 0.7746 1.1066 -0.0928 0.084 Uiso 1 1 calc R U . . .
C63B C 0.8197(2) 1.1590(2) -0.0585(2) 0.0664(17) Uani 1 1 d . . . . .
H63B H 0.8184 1.1828 -0.0731 0.080 Uiso 1 1 calc R U . . .
C64B C 0.8486(2) 1.1711(2) -0.02581(19) 0.0617(16) Uani 1 1 d . . . . .
Cl1 Cl 0.8364(2) 0.8426(2) 0.1225(2) 0.1209(18) Uiso 0.5 1 d . U P A 1
Cl1' Cl 0.84640(15) 0.84708(15) 0.10265(15) 0.0832(11) Uiso 0.5 1 d . U P B 2
Cl2 Cl 0.76998(8) 0.59820(7) 0.07625(7) 0.0961(7) Uani 1 1 d . . . . .
Cl3 Cl 0.4529(3) 0.8490(3) 0.1032(3) 0.121(2) Uiso 0.3333 1 d . . P . .
O1S O 1.0000 0.0000 0.1029(4) 0.122(4) Uiso 1 3 d S . P . .
O2 O -0.0106(5) 0.0694(5) 0.0591(4) 0.072(4) Uiso 0.3333 1 d . U P C 1
O2' O 0.0202(7) 0.0866(7) 0.0330(6) 0.109(5) Uiso 0.3333 1 d . U P D 2
O2'' O -0.0172(8) 0.1102(8) 0.0466(6) 0.126(6) Uiso 0.3333 1 d . U P E 3
O3S O 0.5431(3) 0.7518(3) 0.9888(3) 0.165(3) Uiso 1 1 d . . . . .
O4S O 0.7407(5) 0.9653(5) 0.9006(4) 0.114(4) Uiso 0.5 1 d . . P F 1
O5S O 0.6680(5) 0.9467(5) 0.9346(4) 0.127(4) Uiso 0.5 1 d . . P G 2
O6S O 0.6116(6) 0.9784(6) 0.9036(5) 0.142(5) Uiso 0.5 1 d . . P . .
C7S C 0.7448(7) 0.9494(7) 0.3144(6) 0.126(7) Uiso 0.5 1 d D U P . .
H7S1 H 0.7319 0.9360 0.3401 0.190 Uiso 0.5 1 calc R U P . .
H7S2 H 0.7439 0.9784 0.3110 0.190 Uiso 0.5 1 calc R U P . .
H7S3 H 0.7771 0.9561 0.3126 0.190 Uiso 0.5 1 calc R U P . .
O7S O 0.7175(6) 0.9169(5) 0.2844(5) 0.142(5) Uiso 0.5 1 d D U P . .
H7S H 0.7114 0.9308 0.2669 0.213 Uiso 0.5 1 calc R U P . .
C8S C 0.5624(9) 0.9011(11) 0.2356(8) 0.174(11) Uiso 0.5 1 d D U P . .
H8S1 H 0.5658 0.9060 0.2640 0.262 Uiso 0.5 1 calc R U P . .
H8S2 H 0.5334 0.8721 0.2299 0.262 Uiso 0.5 1 calc R U P . .
H8S3 H 0.5615 0.9273 0.2232 0.262 Uiso 0.5 1 calc R U P . .
O8S O 0.6011(6) 0.8981(6) 0.2208(5) 0.156(6) Uiso 0.5 1 d D U P . .
H8S H 0.5914 0.8725 0.2092 0.234 Uiso 0.5 1 calc R U P . .

loop_
_atom_site_aniso_label
_atom_site_aniso_U_11
_atom_site_aniso_U_22
_atom_site_aniso_U_33
_atom_site_aniso_U_23
_atom_site_aniso_U_13
_atom_site_aniso_U_12
Co1 0.0589(5) 0.0534(5) 0.0554(6) -0.0057(4) -0.0030(4) 0.0296(4)
Co2 0.0606(6) 0.0606(6) 0.0536(9) 0.000 0.000 0.0303(3)
N11A 0.062(3) 0.076(4) 0.062(3) -0.001(3) -0.005(3) 0.044(3)
C12A 0.058(4) 0.060(4) 0.061(4) -0.002(3) -0.003(3) 0.035(3)
C13A 0.073(4) 0.063(4) 0.077(5) -0.004(3) 0.001(4) 0.044(4)
C14A 0.097(6) 0.087(5) 0.079(5) 0.014(4) 0.000(4) 0.066(5)
C15A 0.084(5) 0.084(5) 0.075(5) 0.004(4) -0.014(4) 0.055(4)
C16A 0.066(4) 0.076(5) 0.072(4) -0.002(4) -0.009(3) 0.039(4)
N21A 0.063(3) 0.051(3) 0.062(3) -0.006(2) -0.004(2) 0.030(2)
N22A 0.056(3) 0.051(3) 0.051(3) -0.008(2) -0.009(2) 0.029(2)
C23A 0.080(5) 0.056(4) 0.074(5) -0.020(3) -0.012(4) 0.037(4)
C24A 0.075(4) 0.057(4) 0.080(5) -0.002(3) 0.002(4) 0.039(4)
C25A 0.055(3) 0.057(4) 0.059(4) -0.005(3) 0.000(3) 0.030(3)
C26A 0.061(4) 0.063(4) 0.052(3) -0.010(3) -0.005(3) 0.033(3)
N31A 0.078(4) 0.085(4) 0.064(4) 0.014(3) -0.005(3) 0.046(3)
C32A 0.079(5) 0.089(5) 0.063(4) 0.021(4) 0.006(4) 0.052(4)
C33A 0.093(6) 0.095(6) 0.092(6) 0.023(5) 0.009(5) 0.051(5)
C34A 0.166(10) 0.106(8) 0.122(9) 0.039(7) -0.021(8) 0.083(8)
C35A 0.161(10) 0.179(12) 0.083(7) 0.041(7) -0.024(6) 0.097(10)
C36A 0.113(7) 0.092(6) 0.092(6) 0.010(5) -0.025(5) 0.054(5)
N41A 0.052(3) 0.050(3) 0.063(3) 0.001(2) 0.002(2) 0.023(2)
N42A 0.053(3) 0.050(3) 0.066(3) 0.008(2) 0.006(2) 0.027(2)
C43A 0.064(4) 0.070(4) 0.069(4) 0.021(3) 0.021(3) 0.038(4)
C44A 0.069(4) 0.049(4) 0.104(6) 0.018(4) 0.026(4) 0.029(3)
C45A 0.070(4) 0.044(3) 0.090(5) 0.012(3) 0.018(4) 0.023(3)
C46A 0.057(4) 0.050(3) 0.061(4) -0.003(3) 0.000(3) 0.025(3)
C51A 0.051(3) 0.053(3) 0.055(3) -0.008(3) -0.011(3) 0.024(3)
C52A 0.059(4) 0.065(4) 0.044(3) 0.005(3) -0.005(3) 0.031(3)
C53A 0.063(4) 0.074(4) 0.047(3) 0.010(3) 0.000(3) 0.033(3)
C54A 0.051(3) 0.066(4) 0.050(3) -0.002(3) 0.000(3) 0.029(3)
C55A 0.055(3) 0.052(3) 0.048(3) -0.005(3) 0.000(3) 0.026(3)
C56A 0.054(3) 0.058(3) 0.045(3) -0.002(3) -0.006(3) 0.025(3)
C61A 0.046(3) 0.055(3) 0.059(4) 0.004(3) 0.000(3) 0.022(3)
C62A 0.057(4) 0.063(4) 0.066(4) 0.000(3) 0.004(3) 0.028(3)
C63A 0.053(3) 0.048(3) 0.067(4) 0.006(3) -0.002(3) 0.020(3)
C64A 0.047(3) 0.047(3) 0.056(3) -0.005(3) -0.002(3) 0.015(3)
N11B 0.071(3) 0.048(3) 0.062(3) -0.008(2) -0.012(3) 0.021(3)
C12B 0.070(4) 0.049(3) 0.058(4) 0.001(3) -0.014(3) 0.022(3)
C13B 0.083(5) 0.044(3) 0.083(5) 0.002(3) -0.019(4) 0.031(3)
C14B 0.112(6) 0.052(4) 0.067(5) 0.016(3) -0.027(4) 0.016(4)
C15B 0.091(6) 0.067(5) 0.070(5) 0.008(4) -0.001(4) 0.026(4)
C16B 0.087(5) 0.056(4) 0.051(4) 0.008(3) 0.005(3) 0.020(3)
N21B 0.059(3) 0.052(3) 0.059(3) 0.000(2) 0.004(2) 0.029(2)
N22B 0.060(3) 0.050(3) 0.052(3) -0.006(2) -0.008(2) 0.030(2)
C23B 0.061(4) 0.044(3) 0.060(4) -0.004(3) -0.014(3) 0.024(3)
C24B 0.063(4) 0.054(4) 0.071(4) -0.001(3) -0.005(3) 0.034(3)
C25B 0.060(4) 0.074(4) 0.069(4) -0.010(3) -0.005(3) 0.037(3)
C26B 0.065(4) 0.064(4) 0.050(3) -0.002(3) -0.008(3) 0.033(3)
N31B 0.065(3) 0.063(3) 0.068(3) -0.007(3) 0.008(3) 0.032(3)
C32B 0.065(4) 0.085(5) 0.059(4) -0.007(3) 0.001(3) 0.040(4)
C33B 0.080(5) 0.099(6) 0.068(5) -0.007(4) -0.004(4) 0.052(5)
C34B 0.087(6) 0.113(7) 0.096(6) -0.022(5) 0.004(5) 0.063(6)
C35B 0.106(7) 0.083(6) 0.100(6) -0.023(5) 0.008(5) 0.042(5)
C36B 0.086(5) 0.075(5) 0.082(5) -0.013(4) 0.025(4) 0.037(4)
N41B 0.054(3) 0.088(4) 0.075(4) -0.033(3) -0.016(3) 0.040(3)
N42B 0.056(3) 0.066(3) 0.058(3) -0.014(2) -0.005(2) 0.034(3)
C43B 0.066(4) 0.091(5) 0.067(4) -0.030(4) -0.012(3) 0.047(4)
C44B 0.060(4) 0.111(6) 0.102(6) -0.041(5) -0.008(4) 0.039(5)
C45B 0.064(5) 0.127(7) 0.120(7) -0.068(6) -0.033(5) 0.048(5)
C46B 0.094(5) 0.066(4) 0.055(4) 0.007(3) 0.022(3) 0.047(4)
C51B 0.057(3) 0.052(3) 0.047(3) 0.004(3) 0.001(3) 0.026(3)
C52B 0.070(4) 0.065(4) 0.050(3) 0.004(3) -0.005(3) 0.038(3)
C53B 0.058(4) 0.059(4) 0.046(3) 0.005(3) -0.004(3) 0.020(3)
C54B 0.066(4) 0.055(3) 0.043(3) 0.003(3) 0.005(3) 0.018(3)
C55B 0.063(4) 0.060(4) 0.046(3) 0.009(3) 0.008(3) 0.033(3)
C56B 0.053(3) 0.069(4) 0.046(3) 0.002(3) 0.004(3) 0.033(3)
C61B 0.063(4) 0.066(4) 0.057(4) 0.003(3) -0.003(3) 0.033(3)
C62B 0.057(4) 0.094(5) 0.055(4) 0.017(4) -0.001(3) 0.035(4)
C63B 0.074(4) 0.069(4) 0.068(4) 0.022(3) 0.016(3) 0.045(4)
C64B 0.059(4) 0.069(4) 0.058(4) 0.011(3) 0.012(3) 0.034(3)
Cl2 0.0958(15) 0.0805(13) 0.1035(16) 0.0265(11) 0.0171(12) 0.0378(11)

loop_
_atom_type_symbol
_atom_type_description
_atom_type_scat_dispersion_real
_atom_type_scat_dispersion_imag
_atom_type_scat_source
C C 0.0033 0.0016 'International Tables Vol C Tables 4.2.6.8 and 6.1.1.4'
H H 0.0000 0.0000 'International Tables Vol C Tables 4.2.6.8 and 6.1.1.4'
N N 0.0061 0.0033 'International Tables Vol C Tables 4.2.6.8 and 6.1.1.4'
Cl Cl 0.1484 0.1585 'International Tables Vol C Tables 4.2.6.8 and 6.1.1.4'
Co Co 0.3494 0.9721 'International Tables Vol C Tables 4.2.6.8 and 6.1.1.4'
O O 0.0106 0.0060 'International Tables Vol C Tables 4.2.6.8 and 6.1.1.4'

loop_
_geom_angle_atom_site_label_1
_geom_angle_atom_site_label_2
_geom_angle_atom_site_label_3
_geom_angle
_geom_angle_site_symmetry_1
_geom_angle_site_symmetry_3
N11B Co1 N11A 174.4(2) . .
N11B Co1 N22A 100.30(18) . .
N11A Co1 N22A 77.3(2) . .
N11B Co1 N42B 90.8(2) . .
N11A Co1 N42B 92.8(2) . .
N22A Co1 N42B 161.44(19) . .
N11B Co1 N22B 76.9(2) . .
N11A Co1 N22B 98.26(19) . .
N22A Co1 N22B 95.74(18) . .
N42B Co1 N22B 101.26(18) . .
N11B Co1 N31B 95.7(2) . .
N11A Co1 N31B 89.3(2) . .
N22A Co1 N31B 88.51(19) . .
N42B Co1 N31B 75.6(2) . .
N22B Co1 N31B 172.0(2) . .
N31A Co2 N31A 92.6(2) 3_675 .
N31A Co2 N31A 92.6(2) 3_675 2_765
N31A Co2 N31A 92.6(2) . 2_765
N31A Co2 N42A 76.2(2) 3_675 3_675
N31A Co2 N42A 168.5(2) . 3_675
N31A Co2 N42A 90.5(2) 2_765 3_675
N31A Co2 N42A 168.5(2) 3_675 2_765
N31A Co2 N42A 90.5(2) . 2_765
N31A Co2 N42A 76.2(2) 2_765 2_765
N42A Co2 N42A 100.99(16) 3_675 2_765
N31A Co2 N42A 90.5(2) 3_675 .
N31A Co2 N42A 76.2(2) . .
N31A Co2 N42A 168.5(2) 2_765 .
N42A Co2 N42A 100.99(16) 3_675 .
N42A Co2 N42A 100.98(16) 2_765 .
C16A N11A C12A 118.5(6) . .
C16A N11A Co1 126.4(5) . .
C12A N11A Co1 115.1(4) . .
N11A C12A C13A 121.1(6) . .
N11A C12A C25A 114.7(5) . .
C13A C12A C25A 124.2(6) . .
C14A C13A C12A 118.9(7) . .
C14A C13A H13A 120.6 . .
C12A C13A H13A 120.6 . .
C15A C14A C13A 120.8(7) . .
C15A C14A H14A 119.6 . .
C13A C14A H14A 119.6 . .
C14A C15A C16A 118.0(7) . .
C14A C15A H15A 121.0 . .
C16A C15A H15A 121.0 . .
N11A C16A C15A 122.7(7) . .
N11A C16A H16A 118.6 . .
C15A C16A H16A 118.6 . .
C23A N21A N22A 109.6(5) . .
C23A N21A C26A 127.7(5) . .
N22A N21A C26A 122.1(5) . .
C25A N22A N21A 105.7(5) . .
C25A N22A Co1 113.8(4) . .
N21A N22A Co1 139.5(4) . .
N21A C23A C24A 108.5(6) . .
N21A C23A H23A 125.8 . .
C24A C23A H23A 125.8 . .
C23A C24A C25A 104.8(6) . .
C23A C24A H24A 127.6 . .
C25A C24A H24A 127.6 . .
N22A C25A C24A 111.4(6) . .
N22A C25A C12A 118.9(5) . .
C24A C25A C12A 129.6(6) . .
N21A C26A C51A 111.3(5) . .
N21A C26A H26A 109.4 . .
C51A C26A H26A 109.4 . .
N21A C26A H26B 109.4 . .
C51A C26A H26B 109.4 . .
H26A C26A H26B 108.0 . .
C32A N31A C36A 118.3(6) . .
C32A N31A Co2 115.8(4) . .
C36A N31A Co2 125.4(5) . .
N31A C32A C33A 123.4(7) . .
N31A C32A C43A 114.9(6) . .
C33A C32A C43A 121.7(8) . .
C34A C33A C32A 117.6(9) . .
C34A C33A H33A 121.2 . .
C32A C33A H33A 121.2 . .
C35A C34A C33A 119.9(9) . .
C35A C34A H34A 120.0 . .
C33A C34A H34A 120.0 . .
C34A C35A C36A 121.6(10) . .
C34A C35A H35A 119.2 . .
C36A C35A H35A 119.2 . .
N31A C36A C35A 119.1(9) . .
N31A C36A H36A 120.4 . .
C35A C36A H36A 120.4 . .
N42A N41A C45A 111.5(5) . .
N42A N41A C46A 122.8(5) . .
C45A N41A C46A 125.6(6) . .
N41A N42A C43A 106.7(5) . .
N41A N42A Co2 139.6(4) . .
C43A N42A Co2 113.0(4) . .
N42A C43A C44A 109.3(6) . .
N42A C43A C32A 119.1(6) . .
C44A C43A C32A 131.6(7) . .
C45A C44A C43A 106.6(6) . .
C45A C44A H44A 126.7 . .
C43A C44A H44A 126.7 . .
C44A C45A N41A 105.8(6) . .
C44A C45A H45A 127.1 . .
N41A C45A H45A 127.1 . .
N41A C46A C64A 113.4(5) . .
N41A C46A H46A 108.9 . .
C64A C46A H46A 108.9 . .
N41A C46A H46B 108.9 . .
C64A C46A H46B 108.9 . .
H46A C46A H46B 107.7 . .
C52A C51A C56A 121.0(5) . .
C52A C51A C26A 120.4(5) . .
C56A C51A C26A 118.6(5) . .
C51A C52A C53A 119.7(6) . .
C51A C52A H52A 120.1 . .
C53A C52A H52A 120.1 . .
C54A C53A C52A 121.8(6) . .
C54A C53A H53A 119.1 . .
C52A C53A H53A 119.1 . .
C53A C54A C55A 119.5(6) . .
C53A C54A H54A 120.3 . .
C55A C54A H54A 120.3 . .
C56A C55A C64A 119.0(5) . .
C56A C55A C54A 120.3(5) . .
C64A C55A C54A 120.7(5) . .
C61A C56A C55A 119.7(5) . .
C61A C56A C51A 122.7(6) . .
C55A C56A C51A 117.6(5) . .
C62A C61A C56A 121.0(6) . .
C62A C61A H61A 119.5 . .
C56A C61A H61A 119.5 . .
C61A C62A C63A 120.0(6) . .
C61A C62A H62A 120.0 . .
C63A C62A H62A 120.0 . .
C64A C63A C62A 121.6(6) . .
C64A C63A H63A 119.2 . .
C62A C63A H63A 119.2 . .
C63A C64A C55A 118.7(5) . .
C63A C64A C46A 123.1(6) . .
C55A C64A C46A 118.1(5) . .
C16B N11B C12B 118.9(6) . .
C16B N11B Co1 125.7(5) . .
C12B N11B Co1 115.4(4) . .
N11B C12B C13B 120.2(6) . .
N11B C12B C23B 116.6(6) . .
C13B C12B C23B 123.2(7) . .
C14B C13B C12B 120.6(8) . .
C14B C13B H13B 119.7 . .
C12B C13B H13B 119.7 . .
C13B C14B C15B 117.5(7) . .
C13B C14B H14B 121.2 . .
C15B C14B H14B 121.2 . .
C16B C15B C14B 119.2(7) . .
C16B C15B H15B 120.4 . .
C14B C15B H15B 120.4 . .
C15B C16B N11B 123.5(8) . .
C15B C16B H16B 118.3 . .
N11B C16B H16B 118.3 . .
N22B N21B C25B 109.7(5) . .
N22B N21B C26B 123.6(5) . .
C25B N21B C26B 126.6(5) . .
N21B N22B C23B 105.9(5) . .
N21B N22B Co1 142.2(4) . .
C23B N22B Co1 111.8(4) . .
N22B C23B C24B 110.1(6) . .
N22B C23B C12B 118.9(6) . .
C24B C23B C12B 130.9(6) . .
C25B C24B C23B 105.2(6) . .
C25B C24B H24B 127.4 . .
C23B C24B H24B 127.4 . .
C24B C25B N21B 109.2(6) . .
C24B C25B H25B 125.4 . .
N21B C25B H25B 125.4 . .
N21B C26B C51B 113.8(5) . .
N21B C26B H26C 108.8 . .
C51B C26B H26C 108.8 . .
N21B C26B H26D 108.8 . .
C51B C26B H26D 108.8 . .
H26C C26B H26D 107.7 . .
C36B N31B C32B 119.5(6) . .
C36B N31B Co1 126.1(5) . .
C32B N31B Co1 114.2(4) . .
N31B C32B C43B 117.7(6) . .
N31B C32B C33B 121.8(6) . .
C43B C32B C33B 120.5(7) . .
C34B C33B C32B 116.6(7) . .
C34B C33B H33B 121.7 . .
C32B C33B H33B 121.7 . .
C35B C34B C33B 121.2(8) . .
C35B C34B H34B 119.4 . .
C33B C34B H34B 119.4 . .
C34B C35B C36B 118.0(8) . .
C34B C35B H35B 121.0 . .
C36B C35B H35B 121.0 . .
N31B C36B C35B 122.7(8) . .
N31B C36B H36B 118.6 . .
C35B C36B H36B 118.6 . .
C45B N41B N42B 111.1(5) . .
C45B N41B C46B 128.5(6) . 12_655
N42B N41B C46B 120.3(5) . 12_655
C43B N42B N41B 105.4(5) . .
C43B N42B Co1 115.3(4) . .
N41B N42B Co1 139.1(4) . .
N42B C43B C44B 110.7(6) . .
N42B C43B C32B 117.0(6) . .
C44B C43B C32B 132.2(7) . .
C45B C44B C43B 105.2(7) . .
C45B C44B H44B 127.4 . .
C43B C44B H44B 127.4 . .
N41B C45B C44B 107.4(6) . .
N41B C45B H45B 126.3 . .
C44B C45B H45B 126.3 . .
N41B C46B C64B 113.9(6) 11_565 .
N41B C46B H46C 108.8 11_565 .
C64B C46B H46C 108.8 . .
N41B C46B H46D 108.8 11_565 .
C64B C46B H46D 108.8 . .
H46C C46B H46D 107.7 . .
C52B C51B C56B 119.8(6) . .
C52B C51B C26B 119.1(5) . .
C56B C51B C26B 121.1(5) . .
C51B C52B C53B 120.1(6) . .
C51B C52B H52B 120.0 . .
C53B C52B H52B 120.0 . .
C54B C53B C52B 121.1(6) . .
C54B C53B H53B 119.5 . .
C52B C53B H53B 119.5 . .
C53B C54B C55B 120.3(6) . .
C53B C54B H54B 119.9 . .
C55B C54B H54B 119.9 . .
C54B C55B C56B 119.5(5) . .
C54B C55B C64B 120.3(6) . .
C56B C55B C64B 120.1(6) . .
C51B C56B C55B 119.0(5) . .
C51B C56B C61B 121.9(6) . .
C55B C56B C61B 119.0(6) . .
C62B C61B C56B 119.4(6) . .
C62B C61B H61B 120.3 . .
C56B C61B H61B 120.3 . .
C63B C62B C61B 122.4(6) . .
C63B C62B H62B 118.8 . .
C61B C62B H62B 118.8 . .
C62B C63B C64B 121.0(6) . .
C62B C63B H63B 119.5 . .
C64B C63B H63B 119.5 . .
C63B C64B C55B 117.9(6) . .
C63B C64B C46B 124.5(6) . .
C55B C64B C46B 117.6(6) . .
O7S C7S H7S1 109.5 . .
O7S C7S H7S2 109.5 . .
H7S1 C7S H7S2 109.5 . .
O7S C7S H7S3 109.5 . .
H7S1 C7S H7S3 109.5 . .
H7S2 C7S H7S3 109.5 . .
C7S O7S H7S 109.5 . .
O8S C8S H8S1 109.5 . .
O8S C8S H8S2 109.5 . .
H8S1 C8S H8S2 109.5 . .
O8S C8S H8S3 109.5 . .
H8S1 C8S H8S3 109.5 . .
H8S2 C8S H8S3 109.5 . .
C8S O8S H8S 109.5 . .

loop_
_geom_bond_atom_site_label_1
_geom_bond_atom_site_label_2
_geom_bond_distance
_geom_bond_site_symmetry_2
Co1 N11B 2.130(5) .
Co1 N11A 2.143(5) .
Co1 N22A 2.150(5) .
Co1 N42B 2.154(5) .
Co1 N22B 2.181(5) .
Co1 N31B 2.205(5) .
Co2 N31A 2.160(5) 3_675
Co2 N31A 2.160(5) .
Co2 N31A 2.160(6) 2_765
Co2 N42A 2.168(5) 3_675
Co2 N42A 2.168(5) 2_765
Co2 N42A 2.168(5) .
N11A C16A 1.331(8) .
N11A C12A 1.364(8) .
C12A C13A 1.378(9) .
C12A C25A 1.464(9) .
C13A C14A 1.365(10) .
C13A H13A 0.9500 .
C14A C15A 1.362(11) .
C14A H14A 0.9500 .
C15A C16A 1.383(10) .
C15A H15A 0.9500 .
C16A H16A 0.9500 .
N21A C23A 1.349(8) .
N21A N22A 1.355(6) .
N21A C26A 1.447(8) .
N22A C25A 1.332(8) .
C23A C24A 1.364(10) .
C23A H23A 0.9500 .
C24A C25A 1.374(9) .
C24A H24A 0.9500 .
C26A C51A 1.516(8) .
C26A H26A 0.9900 .
C26A H26B 0.9900 .
N31A C32A 1.340(10) .
N31A C36A 1.368(10) .
C32A C33A 1.387(10) .
C32A C43A 1.451(10) .
C33A C34A 1.367(14) .
C33A H33A 0.9500 .
C34A C35A 1.345(15) .
C34A H34A 0.9500 .
C35A C36A 1.388(13) .
C35A H35A 0.9500 .
C36A H36A 0.9500 .
N41A N42A 1.318(7) .
N41A C45A 1.383(8) .
N41A C46A 1.429(8) .
N42A C43A 1.343(8) .
C43A C44A 1.401(10) .
C44A C45A 1.358(10) .
C44A H44A 0.9500 .
C45A H45A 0.9500 .
C46A C64A 1.508(8) .
C46A H46A 0.9900 .
C46A H46B 0.9900 .
C51A C52A 1.381(8) .
C51A C56A 1.436(8) .
C52A C53A 1.416(9) .
C52A H52A 0.9500 .
C53A C54A 1.355(8) .
C53A H53A 0.9500 .
C54A C55A 1.437(8) .
C54A H54A 0.9500 .
C55A C56A 1.424(8) .
C55A C64A 1.429(8) .
C56A C61A 1.386(8) .
C61A C62A 1.373(9) .
C61A H61A 0.9500 .
C62A C63A 1.395(9) .
C62A H62A 0.9500 .
C63A C64A 1.379(8) .
C63A H63A 0.9500 .
N11B C16B 1.335(8) .
N11B C12B 1.349(9) .
C12B C13B 1.403(9) .
C12B C23B 1.417(9) .
C13B C14B 1.349(11) .
C13B H13B 0.9500 .
C14B C15B 1.426(12) .
C14B H14B 0.9500 .
C15B C16B 1.332(10) .
C15B H15B 0.9500 .
C16B H16B 0.9500 .
N21B N22B 1.352(7) .
N21B C25B 1.359(8) .
N21B C26B 1.439(8) .
N22B C23B 1.365(7) .
C23B C24B 1.391(9) .
C24B C25B 1.357(9) .
C24B H24B 0.9500 .
C25B H25B 0.9500 .
C26B C51B 1.524(8) .
C26B H26C 0.9900 .
C26B H26D 0.9900 .
N31B C36B 1.320(9) .
N31B C32B 1.320(9) .
C32B C43B 1.445(9) .
C32B C33B 1.445(10) .
C33B C34B 1.374(11) .
C33B H33B 0.9500 .
C34B C35B 1.360(12) .
C34B H34B 0.9500 .
C35B C36B 1.404(11) .
C35B H35B 0.9500 .
C36B H36B 0.9500 .
N41B C45B 1.344(9) .
N41B N42B 1.351(7) .
N41B C46B 1.455(8) 12_655
N42B C43B 1.344(8) .
C43B C44B 1.384(10) .
C44B C45B 1.378(11) .
C44B H44B 0.9500 .
C45B H45B 0.9500 .
C46B N41B 1.454(8) 11_565
C46B C64B 1.495(9) .
C46B H46C 0.9900 .
C46B H46D 0.9900 .
C51B C52B 1.375(8) .
C51B C56B 1.402(8) .
C52B C53B 1.411(9) .
C52B H52B 0.9500 .
C53B C54B 1.332(9) .
C53B H53B 0.9500 .
C54B C55B 1.411(9) .
C54B H54B 0.9500 .
C55B C56B 1.412(9) .
C55B C64B 1.444(9) .
C56B C61B 1.416(8) .
C61B C62B 1.374(9) .
C61B H61B 0.9500 .
C62B C63B 1.367(10) .
C62B H62B 0.9500 .
C63B C64B 1.395(10) .
C63B H63B 0.9500 .
C7S O7S 1.433(10) .
C7S H7S1 0.9800 .
C7S H7S2 0.9800 .
C7S H7S3 0.9800 .
O7S H7S 0.8400 .
C8S O8S 1.427(10) .
C8S H8S1 0.9800 .
C8S H8S2 0.9800 .
C8S H8S3 0.9800 .
O8S H8S 0.8400 .

loop_
_geom_torsion_atom_site_label_1
_geom_torsion_atom_site_label_2
_geom_torsion_atom_site_label_3
_geom_torsion_atom_site_label_4
_geom_torsion
_geom_torsion_site_symmetry_1
C16A N11A C12A C13A -0.9(9) .
Co1 N11A C12A C13A -178.8(5) .
C16A N11A C12A C25A 177.8(5) .
Co1 N11A C12A C25A -0.1(7) .
N11A C12A C13A C14A 1.0(10) .
C25A C12A C13A C14A -177.5(6) .
C12A C13A C14A C15A 0.1(11) .
C13A C14A C15A C16A -1.4(11) .
C12A N11A C16A C15A -0.5(10) .
Co1 N11A C16A C15A 177.2(5) .
C14A C15A C16A N11A 1.6(11) .
C23A N21A N22A C25A -2.3(7) .
C26A N21A N22A C25A -174.2(5) .
C23A N21A N22A Co1 -168.9(5) .
C26A N21A N22A Co1 19.2(9) .
N22A N21A C23A C24A 1.2(7) .
C26A N21A C23A C24A 172.5(6) .
N21A C23A C24A C25A 0.3(8) .
N21A N22A C25A C24A 2.5(7) .
Co1 N22A C25A C24A 173.1(4) .
N21A N22A C25A C12A -175.8(5) .
Co1 N22A C25A C12A -5.2(7) .
C23A C24A C25A N22A -1.8(7) .
C23A C24A C25A C12A 176.3(6) .
N11A C12A C25A N22A 3.6(8) .
C13A C12A C25A N22A -177.7(6) .
N11A C12A C25A C24A -174.3(6) .
C13A C12A C25A C24A 4.3(10) .
C23A N21A C26A C51A -88.0(7) .
N22A N21A C26A C51A 82.4(7) .
C36A N31A C32A C33A -2.9(11) .
Co2 N31A C32A C33A -176.2(6) .
C36A N31A C32A C43A 178.8(7) .
Co2 N31A C32A C43A 5.6(8) .
N31A C32A C33A C34A 2.4(13) .
C43A C32A C33A C34A -179.5(8) .
C32A C33A C34A C35A -0.9(17) .
C33A C34A C35A C36A 0(2) .
C32A N31A C36A C35A 2.0(13) .
Co2 N31A C36A C35A 174.5(8) .
C34A C35A C36A N31A -0.6(18) .
C45A N41A N42A C43A -1.6(7) .
C46A N41A N42A C43A 177.4(5) .
C45A N41A N42A Co2 -171.3(5) .
C46A N41A N42A Co2 7.7(9) .
N41A N42A C43A C44A 1.1(7) .
Co2 N42A C43A C44A 173.9(4) .
N41A N42A C43A C32A 179.2(5) .
Co2 N42A C43A C32A -8.1(7) .
N31A C32A C43A N42A 1.8(9) .
C33A C32A C43A N42A -176.5(7) .
N31A C32A C43A C44A 179.3(7) .
C33A C32A C43A C44A 1.1(12) .
N42A C43A C44A C45A -0.3(7) .
C32A C43A C44A C45A -178.0(7) .
C43A C44A C45A N41A -0.6(7) .
N42A N41A C45A C44A 1.4(7) .
C46A N41A C45A C44A -177.5(6) .
N42A N41A C46A C64A -87.0(6) .
C45A N41A C46A C64A 91.9(7) .
N21A C26A C51A C52A 6.4(8) .
N21A C26A C51A C56A -173.9(5) .
C56A C51A C52A C53A 3.0(9) .
C26A C51A C52A C53A -177.3(5) .
C51A C52A C53A C54A -1.8(9) .
C52A C53A C54A C55A -1.4(9) .
C53A C54A C55A C56A 3.3(9) .
C53A C54A C55A C64A -176.2(6) .
C64A C55A C56A C61A -1.4(8) .
C54A C55A C56A C61A 179.2(5) .
C64A C55A C56A C51A 177.4(5) .
C54A C55A C56A C51A -2.1(8) .
C52A C51A C56A C61A 177.7(6) .
C26A C51A C56A C61A -2.1(8) .
C52A C51A C56A C55A -1.1(8) .
C26A C51A C56A C55A 179.2(5) .
C55A C56A C61A C62A 1.1(9) .
C51A C56A C61A C62A -177.6(6) .
C56A C61A C62A C63A 0.2(9) .
C61A C62A C63A C64A -1.3(10) .
C62A C63A C64A C55A 1.0(9) .
C62A C63A C64A C46A 178.6(6) .
C56A C55A C64A C63A 0.3(8) .
C54A C55A C64A C63A 179.8(5) .
C56A C55A C64A C46A -177.4(5) .
C54A C55A C64A C46A 2.1(8) .
N41A C46A C64A C63A -8.7(8) .
N41A C46A C64A C55A 168.9(5) .
C16B N11B C12B C13B -2.0(9) .
Co1 N11B C12B C13B 179.6(4) .
C16B N11B C12B C23B 176.1(5) .
Co1 N11B C12B C23B -2.3(7) .
N11B C12B C13B C14B 0.4(10) .
C23B C12B C13B C14B -177.5(6) .
C12B C13B C14B C15B 1.8(10) .
C13B C14B C15B C16B -2.5(11) .
C14B C15B C16B N11B 1.1(11) .
C12B N11B C16B C15B 1.2(10) .
Co1 N11B C16B C15B 179.4(5) .
C25B N21B N22B C23B -0.1(6) .
C26B N21B N22B C23B -175.3(5) .
C25B N21B N22B Co1 174.3(5) .
C26B N21B N22B Co1 -0.9(9) .
N21B N22B C23B C24B 0.6(6) .
Co1 N22B C23B C24B -175.7(4) .
N21B N22B C23B C12B -176.8(5) .
Co1 N22B C23B C12B 6.9(6) .
N11B C12B C23B N22B -3.3(8) .
C13B C12B C23B N22B 174.7(6) .
N11B C12B C23B C24B 180.0(6) .
C13B C12B C23B C24B -2.0(10) .
N22B C23B C24B C25B -0.8(7) .
C12B C23B C24B C25B 176.1(6) .
C23B C24B C25B N21B 0.8(7) .
N22B N21B C25B C24B -0.4(7) .
C26B N21B C25B C24B 174.6(5) .
N22B N21B C26B C51B 83.8(7) .
C25B N21B C26B C51B -90.6(7) .
C36B N31B C32B C43B 177.9(7) .
Co1 N31B C32B C43B 2.3(8) .
C36B N31B C32B C33B -0.7(11) .
Co1 N31B C32B C33B -176.3(5) .
N31B C32B C33B C34B -0.2(11) .
C43B C32B C33B C34B -178.8(8) .
C32B C33B C34B C35B -1.0(13) .
C33B C34B C35B C36B 2.9(14) .
C32B N31B C36B C35B 2.9(12) .
Co1 N31B C36B C35B 177.9(6) .
C34B C35B C36B N31B -4.0(14) .
C45B N41B N42B C43B -0.3(9) .
C46B N41B N42B C43B 176.7(6) 12_655
C45B N41B N42B Co1 174.7(6) .
C46B N41B N42B Co1 -8.3(10) 12_655
N41B N42B C43B C44B 1.7(9) .
Co1 N42B C43B C44B -174.7(6) .
N41B N42B C43B C32B -177.6(6) .
Co1 N42B C43B C32B 6.0(8) .
N31B C32B C43B N42B -5.6(10) .
C33B C32B C43B N42B 173.0(6) .
N31B C32B C43B C44B 175.3(9) .
C33B C32B C43B C44B -6.1(14) .
N42B C43B C44B C45B -2.4(10) .
C32B C43B C44B C45B 176.7(9) .
N42B N41B C45B C44B -1.2(10) .
C46B N41B C45B C44B -177.9(7) 12_655
C43B C44B C45B N41B 2.2(11) .
N21B C26B C51B C52B 9.0(8) .
N21B C26B C51B C56B -170.9(5) .
C56B C51B C52B C53B 1.8(9) .
C26B C51B C52B C53B -178.1(6) .
C51B C52B C53B C54B 1.8(10) .
C52B C53B C54B C55B -3.0(10) .
C53B C54B C55B C56B 0.6(9) .
C53B C54B C55B C64B -176.6(6) .
C52B C51B C56B C55B -4.1(9) .
C26B C51B C56B C55B 175.8(5) .
C52B C51B C56B C61B 175.0(6) .
C26B C51B C56B C61B -5.1(9) .
C54B C55B C56B C51B 2.9(9) .
C64B C55B C56B C51B -179.9(5) .
C54B C55B C56B C61B -176.2(6) .
C64B C55B C56B C61B 1.0(9) .
C51B C56B C61B C62B 178.5(6) .
C55B C56B C61B C62B -2.4(9) .
C56B C61B C62B C63B 0.8(10) .
C61B C62B C63B C64B 2.4(10) .
C62B C63B C64B C55B -3.8(9) .
C62B C63B C64B C46B 179.0(6) .
C54B C55B C64B C63B 179.2(6) .
C56B C55B C64B C63B 2.1(9) .
C54B C55B C64B C46B -3.3(9) .
C56B C55B C64B C46B 179.5(5) .
N41B C46B C64B C63B -8.0(9) 11_565
N41B C46B C64B C55B 174.8(5) 11_565
